data_4134249
loop_
_publ_author_name
'Shi, Tan-Hao'
'Guo, Qing-Hui'
'Tong, Shuo'
'Wang, Mei-Xiang'

_publ_section_title
;
 Toward the synthesis of a highly strained hydrocarbon belt.
;
_journal_name_full 'Journal of the American Chemical Society'
_journal_paper_doi 10.1021/jacs.0c00112
_journal_year 2020
_chemical_absolute_configuration unk
_chemical_formula_moiety 'C76 H80, C2 H3 N'
_chemical_formula_sum 'C78 H83 N'
_chemical_formula_weight 1034.45
_space_group_crystal_system monoclinic
_space_group_IT_number 4
_space_group_name_Hall 'P 2yb'
_space_group_name_H-M_alt 'P 1 21 1'
_atom_sites_solution_hydrogens geom
_audit_creation_date 2017-12-04
_audit_creation_method
;
Olex2 1.2
(compiled 2017.08.10 svn.r3458 for OlexSys, GUI svn.r5381)
;
_audit_update_record
;
????
;
_cell_angle_alpha 90
_cell_angle_beta 94.675(3)
_cell_angle_gamma 90
_cell_formula_units_Z 4
_cell_length_a 13.112(2)
_cell_length_b 36.790(7)
_cell_length_c 13.941(3)
_cell_measurement_reflns_used 18627
_cell_measurement_temperature 173(2)
_cell_measurement_theta_max 27.4834
_cell_measurement_theta_min 1.4655
_cell_volume 6703(2)
_computing_cell_refinement 'CrystalClear (Rigaku Inc., 2007)'
_computing_data_collection 'CrystalClear (Rigaku Inc., 2007)'
_computing_data_reduction 'CrystalClear (Rigaku Inc., 2007)'
_computing_molecular_graphics 'Olex2 (Dolomanov et al., 2009)'
_computing_publication_material 'CIFTAB (Sheldrick, 2013)'
_computing_structure_refinement 'ShelXL (Sheldrick, 2015)'
_computing_structure_solution 'SHELXT 2014/5 (Sheldrick, 2014)'
_diffrn_ambient_temperature 173.15
_diffrn_measured_fraction_theta_full 0.997
_diffrn_measured_fraction_theta_max 0.997
_diffrn_measurement_device_type 'MM007-HF CCD(Saturn 724+)'
_diffrn_measurement_method '\w scans at fixed \c = 45\%'
_diffrn_radiation_monochromator Confocal
_diffrn_radiation_type MoK\a
_diffrn_radiation_wavelength 0.71073
_diffrn_reflns_av_R_equivalents 0.0619
_diffrn_reflns_av_unetI/netI 0.0911
_diffrn_reflns_Laue_measured_fraction_full 0.997
_diffrn_reflns_Laue_measured_fraction_max 0.997
_diffrn_reflns_limit_h_max 15
_diffrn_reflns_limit_h_min -15
_diffrn_reflns_limit_k_max 44
_diffrn_reflns_limit_k_min -44
_diffrn_reflns_limit_l_max 16
_diffrn_reflns_limit_l_min -16
_diffrn_reflns_number 37710
_diffrn_reflns_point_group_measured_fraction_full 0.955
_diffrn_reflns_point_group_measured_fraction_max 0.955
_diffrn_reflns_theta_full 25.200
_diffrn_reflns_theta_max 25.200
_diffrn_reflns_theta_min 1.465
_diffrn_source 'Rotating Anode'
_exptl_absorpt_coefficient_mu 0.058
_exptl_absorpt_correction_T_max 1.0000
_exptl_absorpt_correction_T_min 0.4893
_exptl_absorpt_correction_type multi-scan
_exptl_absorpt_process_details 'CrystalClear (Rigaku Inc., 2007)'
_exptl_crystal_colour colorless
_exptl_crystal_density_diffrn 1.025
_exptl_crystal_description plate
_exptl_crystal_F_000 2232
_exptl_crystal_size_max 0.254
_exptl_crystal_size_mid 0.213
_exptl_crystal_size_min 0.079
_refine_diff_density_max 0.611
_refine_diff_density_min -0.247
_refine_diff_density_rms 0.054
_refine_ls_abs_structure_details
;
 Flack x determined using 4667 quotients [(I+)-(I-)]/[(I+)+(I-)]
 (Parsons, Flack and Wagner, Acta Cryst. B69 (2013) 249-259).
;
_refine_ls_abs_structure_Flack -3.7(10)
_refine_ls_extinction_method none
_refine_ls_goodness_of_fit_ref 1.058
_refine_ls_hydrogen_treatment constr
_refine_ls_matrix_type full
_refine_ls_number_parameters 1470
_refine_ls_number_reflns 23047
_refine_ls_number_restraints 95
_refine_ls_restrained_S_all 1.058
_refine_ls_R_factor_all 0.1104
_refine_ls_R_factor_gt 0.0930
_refine_ls_shift/su_max 0.008
_refine_ls_shift/su_mean 0.001
_refine_ls_structure_factor_coef Fsqd
_refine_ls_weighting_details 'w=1/[\s^2^(Fo^2^)+(0.1102P)^2^+3.1610P] where P=(Fo^2^+2Fc^2^)/3'
_refine_ls_weighting_scheme calc
_refine_ls_wR_factor_gt 0.2301
_refine_ls_wR_factor_ref 0.2497
_reflns_Friedel_coverage 0.883
_reflns_Friedel_fraction_full 0.911
_reflns_Friedel_fraction_max 0.911
_reflns_number_gt 17921
_reflns_number_total 23047
_reflns_threshold_expression 'I > 2\s(I)'
_cod_data_source_file ja0c00112_si_010.cif
_cod_data_source_block mx6553b_sq
_cod_database_code 4134249
_shelx_shelxl_version_number 2016/6
_shelx_space_group_comment
;
The symmetry employed for this shelxl refinement is uniquely defined
by the following loop, which should always be used as a source of
symmetry information in preference to the above space-group names.
They are only intended as comments.
;
_shelx_estimated_absorpt_t_max 0.995
_shelx_estimated_absorpt_t_min 0.985
_olex2_refinement_description
;
1. Fixed Uiso
 At 1.2 times of:
  All C(H) groups, All C(H,H) groups
 At 1.5 times of:
  All C(H,H,H) groups
2. Restrained distances
 C52B-C50A = C51B-C50A = C52A-C50A = C51A-C50A
 1.54 with sigma of 0.01
3. Uiso/Uaniso restraints and constraints
H48A \\sim C50A \\sim C51A \\sim C52A \\sim C51B \\sim C52B: within 1.7A with
sigma of 0.02 and sigma for terminal atoms of 0.04
H32A \\sim C72A \\sim C74A \\sim C73A: within 1.7A with sigma of 0.02 and sigma
for terminal atoms of 0.04
Uanis(C50A) \\sim Ueq, Uanis(C51A) \\sim Ueq, Uanis(C52A) \\sim Ueq,
Uanis(C51B) \\sim Ueq, Uanis(C52B) \\sim Ueq: with sigma of 0.01 and sigma for
terminal atoms of 0.02
Uanis(C72A) \\sim Ueq, Uanis(C74A) \\sim Ueq, Uanis(C73A) \\sim Ueq: with sigma
of 0.01 and sigma for terminal atoms of 0.02
4. Others
 Sof(H50B)=Sof(C51B)=Sof(H51D)=Sof(H51E)=Sof(H51F)=Sof(C52B)=Sof(H52D)=
 Sof(H52E)=Sof(H52F)=1-FVAR(1)
 Sof(H50A)=Sof(C51A)=Sof(H51A)=Sof(H51B)=Sof(H51C)=Sof(C52A)=Sof(H52A)=
 Sof(H52B)=Sof(H52C)=FVAR(1)
5.a Ternary CH refined with riding coordinates:
 C7(H7), C10(H10), C15(H15), C18(H18), C23(H23), C26(H26), C31(H31), C32(H32),
 C39(H39), C50(H50), C61(H61), C72(H72), C7A(H7A), C10A(H10A), C15A(H15A),
 C18A(H18A), C23A(H23A), C26A(H26A), C31A(H31A), C32A(H32A), C39A(H39A),
 C50A(H50A), C50A(H50B), C61A(H61A), C72A(H72A)
5.b Secondary CH2 refined with riding coordinates:
 C42(H42C,H42D), C53(H53C,H53D), C64(H64C,H64D), C75(H75C,H75D), C42A(H42A,
 H42B), C53A(H53A,H53B), C64A(H64A,H64B), C75A(H75A,H75B)
5.c Aromatic/amide H refined with riding coordinates:
 C2(H2), C5(H5), C11(H11), C14(H14), C19(H19), C22(H22), C27(H27), C30(H30),
 C34(H34), C35(H35), C36(H36), C37(H37), C45(H45), C46(H46), C47(H47), C48(H48),
  C56(H56), C57(H57), C58(H58), C59(H59), C67(H67), C68(H68), C69(H69),
 C70(H70), C2A(H2A), C5A(H5A), C11A(H11A), C14A(H14A), C19A(H19A), C22A(H22A),
 C27A(H27A), C30A(H30A), C34A(H34A), C35A(H35A), C36A(H36A), C37A(H37A),
 C45A(H45A), C46A(H46A), C47A(H47A), C48A(H48A), C56A(H56A), C57A(H57A),
 C58A(H58A), C59A(H59A), C67A(H67A), C68A(H68A), C69A(H69A), C70A(H70A)
5.d Idealised Me refined as rotating group:
 C40(H40D,H40E,H40F), C41(H41D,H41E,H41F), C43(H43D,H43E,H43F), C51(H51G,H51H,
 H51I), C52(H52G,H52H,H52I), C54(H54D,H54E,H54F), C62(H62D,H62E,H62F), C63(H63D,
 H63E,H63F), C65(H65D,H65E,H65F), C73(H73D,H73E,H73F), C74(H74D,H74E,H74F),
 C76(H76D,H76E,H76F), C40A(H40A,H40B,H40C), C41A(H41A,H41B,H41C), C43A(H43A,
 H43B,H43C), C51A(H51A,H51B,H51C), C52A(H52A,H52B,H52C), C54A(H54A,H54B,H54C),
 C62A(H62A,H62B,H62C), C63A(H63A,H63B,H63C), C65A(H65A,H65B,H65C), C73A(H73A,
 H73B,H73C), C74A(H74A,H74B,H74C), C76A(H76A,H76B,H76C), C77(H77A,H77B,H77C),
 C79(H79A,H79B,H79C), C51B(H51D,H51E,H51F), C52B(H52D,H52E,H52F)
;
_olex2_submission_special_instructions 'No special instructions were received'

loop_
_space_group_symop_operation_xyz
'x, y, z'
'-x, y+1/2, -z'

loop_
_atom_site_label
_atom_site_type_symbol
_atom_site_fract_x
_atom_site_fract_y
_atom_site_fract_z
_atom_site_U_iso_or_equiv
_atom_site_adp_type
_atom_site_occupancy
_atom_site_site_symmetry_order
_atom_site_calc_flag
_atom_site_refinement_flags_posn
_atom_site_refinement_flags_adp
_atom_site_refinement_flags_occupancy
_atom_site_disorder_assembly
_atom_site_disorder_group
C1 C -0.0505(5) -0.53634(16) -0.5345(4) 0.0304(13) Uani 1 1 d . . . . .
C2 C -0.1529(5) -0.53087(19) -0.5694(5) 0.0380(15) Uani 1 1 d . . . . .
H2 H -0.177103 -0.540499 -0.630247 0.046 Uiso 1 1 calc R . . . .
C3 C -0.2200(5) -0.51126(19) -0.5149(5) 0.0352(15) Uani 1 1 d . . . . .
C4 C -0.1833(4) -0.49493(16) -0.4290(4) 0.0308(13) Uani 1 1 d . . . . .
C5 C -0.0794(5) -0.49861(16) -0.3982(4) 0.0334(14) Uani 1 1 d . . . . .
H5 H -0.052913 -0.486762 -0.340931 0.040 Uiso 1 1 calc R . . . .
C6 C -0.0140(5) -0.51953(16) -0.4506(4) 0.0310(13) Uani 1 1 d . . . . .
C7 C -0.3351(5) -0.51354(18) -0.5366(5) 0.0346(14) Uani 1 1 d . . . . .
H7 H -0.348819 -0.531222 -0.590624 0.042 Uiso 1 1 calc R . . . .
C8 C -0.3663(5) -0.53128(17) -0.4466(5) 0.0351(14) Uani 1 1 d . . . . .
C9 C -0.3317(5) -0.51560(16) -0.3571(5) 0.0320(13) Uani 1 1 d . . . . .
C10 C -0.2650(5) -0.48171(17) -0.3657(4) 0.0338(14) Uani 1 1 d . . . . .
H10 H -0.307172 -0.463110 -0.403131 0.041 Uiso 1 1 calc R . . . .
C11 C -0.4061(5) -0.56683(18) -0.4456(5) 0.0376(15) Uani 1 1 d . . . . .
H11 H -0.434626 -0.577260 -0.504085 0.045 Uiso 1 1 calc R . . . .
C12 C -0.4047(5) -0.58679(17) -0.3623(5) 0.0373(15) Uani 1 1 d . . . . .
C13 C -0.3739(5) -0.57073(17) -0.2749(4) 0.0341(14) Uani 1 1 d . . . . .
C14 C -0.3381(5) -0.53467(17) -0.2725(5) 0.0357(14) Uani 1 1 d . . . . .
H14 H -0.318203 -0.523420 -0.212539 0.043 Uiso 1 1 calc R . . . .
C15 C -0.4180(5) -0.62878(18) -0.3586(5) 0.0398(15) Uani 1 1 d . . . . .
H15 H -0.469731 -0.633914 -0.311526 0.048 Uiso 1 1 calc R . . . .
C16 C -0.3141(6) -0.64145(17) -0.3123(5) 0.0399(16) Uani 1 1 d . . . . .
C17 C -0.2829(5) -0.62386(17) -0.2258(5) 0.0378(15) Uani 1 1 d . . . . .
C18 C -0.3573(6) -0.59637(17) -0.1890(5) 0.0416(16) Uani 1 1 d . . . . .
H18 H -0.423439 -0.609399 -0.182877 0.050 Uiso 1 1 calc R . . . .
C19 C -0.2446(5) -0.66315(16) -0.3577(5) 0.0394(15) Uani 1 1 d . . . . .
H19 H -0.267164 -0.676807 -0.413307 0.047 Uiso 1 1 calc R . . . .
C20 C -0.1420(5) -0.66471(17) -0.3213(5) 0.0394(15) Uani 1 1 d . . . . .
C21 C -0.1076(5) -0.64570(16) -0.2363(4) 0.0343(14) Uani 1 1 d . . . . .
C22 C -0.1807(5) -0.62663(17) -0.1883(5) 0.0391(15) Uani 1 1 d . . . . .
H22 H -0.160354 -0.615241 -0.128633 0.047 Uiso 1 1 calc R . . . .
C23 C -0.0534(5) -0.67937(16) -0.3789(5) 0.0404(15) Uani 1 1 d . . . . .
H23 H -0.009911 -0.695016 -0.333433 0.049 Uiso 1 1 calc R . . . .
C24 C 0.0084(5) -0.64436(16) -0.3929(5) 0.0384(15) Uani 1 1 d . . . . .
C25 C 0.0401(5) -0.62632(18) -0.3072(5) 0.0387(15) Uani 1 1 d . . . . .
C26 C 0.0063(5) -0.64226(17) -0.2145(5) 0.0386(15) Uani 1 1 d . . . . .
H26 H 0.034819 -0.667449 -0.208435 0.046 Uiso 1 1 calc R . . . .
C27 C 0.0176(5) -0.62718(17) -0.4811(5) 0.0361(14) Uani 1 1 d . . . . .
H27 H 0.004827 -0.640567 -0.539062 0.043 Uiso 1 1 calc R . . . .
C28 C 0.0452(5) -0.59055(18) -0.4852(5) 0.0377(15) Uani 1 1 d . . . . .
C29 C 0.0798(5) -0.57306(18) -0.3999(5) 0.0371(14) Uani 1 1 d . . . . .
C30 C 0.0801(5) -0.59117(18) -0.3131(5) 0.0384(15) Uani 1 1 d . . . . .
H30 H 0.108065 -0.579520 -0.256059 0.046 Uiso 1 1 calc R . . . .
C31 C 0.0933(5) -0.53158(16) -0.4078(5) 0.0360(14) Uani 1 1 d . . . . .
H31 H 0.141369 -0.527375 -0.458873 0.043 Uiso 1 1 calc R . . . .
C32 C 0.0221(5) -0.56548(18) -0.5726(5) 0.0375(15) Uani 1 1 d . . . . .
H32 H 0.087591 -0.552693 -0.583085 0.045 Uiso 1 1 calc R . . . .
C33 C -0.3839(5) -0.47706(18) -0.5690(4) 0.0344(14) Uani 1 1 d . . . . .
C34 C -0.3216(5) -0.45061(19) -0.6058(5) 0.0412(16) Uani 1 1 d . . . . .
H34 H -0.250383 -0.455349 -0.605811 0.049 Uiso 1 1 calc R . . . .
C35 C -0.3594(6) -0.41723(19) -0.6429(5) 0.0458(17) Uani 1 1 d . . . . .
H35 H -0.314712 -0.399925 -0.667846 0.055 Uiso 1 1 calc R . . . .
C36 C -0.4628(5) -0.4101(2) -0.6425(5) 0.0462(17) Uani 1 1 d . . . . .
H36 H -0.490136 -0.387662 -0.666206 0.055 Uiso 1 1 calc R . . . .
C37 C -0.5267(5) -0.43625(19) -0.6068(5) 0.0417(16) Uani 1 1 d . . . . .
H37 H -0.597214 -0.430710 -0.604640 0.050 Uiso 1 1 calc R . . . .
C38 C -0.4917(5) -0.46999(18) -0.5744(5) 0.0371(14) Uani 1 1 d . . . . .
C39 C -0.5670(5) -0.49702(19) -0.5364(5) 0.0431(16) Uani 1 1 d . . . . .
H39 H -0.536762 -0.521867 -0.540855 0.052 Uiso 1 1 calc R . . . .
C40 C -0.5855(6) -0.4903(2) -0.4320(5) 0.0492(18) Uani 1 1 d . . . . .
H40D H -0.619467 -0.466799 -0.426155 0.074 Uiso 1 1 calc GR . . . .
H40E H -0.519964 -0.490217 -0.392874 0.074 Uiso 1 1 calc GR . . . .
H40F H -0.629154 -0.509658 -0.409516 0.074 Uiso 1 1 calc GR . . . .
C41 C -0.6695(6) -0.4966(2) -0.5997(6) 0.058(2) Uani 1 1 d . . . . .
H41D H -0.656105 -0.498992 -0.667516 0.086 Uiso 1 1 calc GR . . . .
H41E H -0.705222 -0.473663 -0.590106 0.086 Uiso 1 1 calc GR . . . .
H41F H -0.712216 -0.516952 -0.581463 0.086 Uiso 1 1 calc GR . . . .
C42 C -0.2270(5) -0.46452(18) -0.2692(5) 0.0400(15) Uani 1 1 d . . . . .
H42C H -0.174276 -0.480424 -0.236147 0.048 Uiso 1 1 calc R . . . .
H42D H -0.284759 -0.462742 -0.227877 0.048 Uiso 1 1 calc R . . . .
C43 C -0.1812(6) -0.4262(2) -0.2818(6) 0.0509(19) Uani 1 1 d . . . . .
H43D H -0.167148 -0.414791 -0.218589 0.076 Uiso 1 1 calc GR . . . .
H43E H -0.230028 -0.411250 -0.321466 0.076 Uiso 1 1 calc GR . . . .
H43F H -0.117351 -0.428283 -0.313413 0.076 Uiso 1 1 calc GR . . . .
C44 C -0.4569(6) -0.64624(18) -0.4533(6) 0.0455(17) Uani 1 1 d . . . . .
C45 C -0.4010(6) -0.6445(2) -0.5323(6) 0.054(2) Uani 1 1 d . . . . .
H45 H -0.335472 -0.633356 -0.524434 0.065 Uiso 1 1 calc R . . . .
C46 C -0.4328(7) -0.6576(2) -0.6215(7) 0.061(2) Uani 1 1 d . . . . .
H46 H -0.390279 -0.655997 -0.673266 0.073 Uiso 1 1 calc R . . . .
C47 C -0.5301(8) -0.6734(3) -0.6341(9) 0.085(3) Uani 1 1 d . . . . .
H47 H -0.555460 -0.682292 -0.695475 0.102 Uiso 1 1 calc R . . . .
C48 C -0.5891(8) -0.6760(3) -0.5560(9) 0.086(3) Uani 1 1 d . . . . .
H48 H -0.654898 -0.686801 -0.565778 0.103 Uiso 1 1 calc R . . . .
C49 C -0.5563(6) -0.6633(2) -0.4624(7) 0.061(2) Uani 1 1 d . . . . .
C50 C -0.6220(7) -0.6651(3) -0.3831(8) 0.080(3) Uani 1 1 d . . . . .
H50 H -0.577244 -0.669943 -0.322910 0.096 Uiso 1 1 calc R . . . .
C51 C -0.7030(11) -0.6958(5) -0.3938(13) 0.161(8) Uani 1 1 d . . . . .
H51G H -0.669288 -0.718905 -0.405792 0.241 Uiso 1 1 calc GR . . . .
H51H H -0.753043 -0.690195 -0.447888 0.241 Uiso 1 1 calc GR . . . .
H51I H -0.737967 -0.697570 -0.334490 0.241 Uiso 1 1 calc GR . . . .
C52 C -0.6764(8) -0.6289(5) -0.3703(10) 0.119(5) Uani 1 1 d . . . . .
H52G H -0.721888 -0.623659 -0.427951 0.179 Uiso 1 1 calc GR . . . .
H52H H -0.625533 -0.609448 -0.360461 0.179 Uiso 1 1 calc GR . . . .
H52I H -0.716733 -0.630326 -0.314226 0.179 Uiso 1 1 calc GR . . . .
C53 C -0.3258(6) -0.5792(2) -0.0908(5) 0.0505(18) Uani 1 1 d . . . . .
H53C H -0.255156 -0.569729 -0.090777 0.061 Uiso 1 1 calc R . . . .
H53D H -0.371635 -0.558499 -0.079987 0.061 Uiso 1 1 calc R . . . .
C54 C -0.3307(7) -0.6060(3) -0.0104(5) 0.062(2) Uani 1 1 d . . . . .
H54D H -0.325313 -0.593096 0.051313 0.093 Uiso 1 1 calc GR . . . .
H54E H -0.274080 -0.623337 -0.011855 0.093 Uiso 1 1 calc GR . . . .
H54F H -0.395913 -0.619125 -0.017965 0.093 Uiso 1 1 calc GR . . . .
C55 C -0.0860(6) -0.70291(19) -0.4647(5) 0.0453(17) Uani 1 1 d . . . . .
C56 C -0.1449(5) -0.6888(2) -0.5435(5) 0.0495(18) Uani 1 1 d . . . . .
H56 H -0.162575 -0.663722 -0.543518 0.059 Uiso 1 1 calc R . . . .
C57 C -0.1786(7) -0.7099(2) -0.6219(6) 0.061(2) Uani 1 1 d . . . . .
H57 H -0.217620 -0.699343 -0.675136 0.073 Uiso 1 1 calc R . . . .
C58 C -0.1550(8) -0.7464(3) -0.6220(8) 0.084(3) Uani 1 1 d . . . . .
H58 H -0.177721 -0.761407 -0.674930 0.101 Uiso 1 1 calc R . . . .
C59 C -0.0981(9) -0.7606(3) -0.5443(8) 0.086(3) Uani 1 1 d . . . . .
H59 H -0.081819 -0.785798 -0.545157 0.103 Uiso 1 1 calc R . . . .
C60 C -0.0631(7) -0.7405(2) -0.4647(7) 0.067(2) Uani 1 1 d . . . . .
C61 C -0.0002(9) -0.7587(3) -0.3794(9) 0.089(4) Uani 1 1 d . . . . .
H61 H 0.053306 -0.741261 -0.352483 0.107 Uiso 1 1 calc R . . . .
C62 C 0.0518(11) -0.7941(3) -0.4067(12) 0.133(6) Uani 1 1 d . . . . .
H62D H 0.076397 -0.791669 -0.470905 0.200 Uiso 1 1 calc GR . . . .
H62E H 0.002492 -0.814163 -0.406900 0.200 Uiso 1 1 calc GR . . . .
H62F H 0.109774 -0.799258 -0.359733 0.200 Uiso 1 1 calc GR . . . .
C63 C -0.0702(10) -0.7684(4) -0.3012(9) 0.107(4) Uani 1 1 d . . . . .
H63D H -0.109408 -0.790237 -0.320141 0.161 Uiso 1 1 calc GR . . . .
H63E H -0.117285 -0.748156 -0.292618 0.161 Uiso 1 1 calc GR . . . .
H63F H -0.028837 -0.772888 -0.240639 0.161 Uiso 1 1 calc GR . . . .
C64 C 0.0409(5) -0.6219(2) -0.1205(5) 0.0435(16) Uani 1 1 d . . . . .
H64C H 0.026219 -0.595634 -0.129392 0.052 Uiso 1 1 calc R . . . .
H64D H 0.000774 -0.630798 -0.068174 0.052 Uiso 1 1 calc R . . . .
C65 C 0.1521(6) -0.6267(2) -0.0913(6) 0.0561(19) Uani 1 1 d . . . . .
H65D H 0.173313 -0.609264 -0.040308 0.084 Uiso 1 1 calc GR . . . .
H65E H 0.191668 -0.622456 -0.146923 0.084 Uiso 1 1 calc GR . . . .
H65F H 0.164425 -0.651477 -0.067407 0.084 Uiso 1 1 calc GR . . . .
C66 C -0.0124(5) -0.58376(17) -0.6664(5) 0.0355(14) Uani 1 1 d . . . . .
C67 C -0.1041(5) -0.6046(2) -0.6759(5) 0.0447(16) Uani 1 1 d . . . . .
H67 H -0.143292 -0.606684 -0.621727 0.054 Uiso 1 1 calc R . . . .
C68 C -0.1387(6) -0.62186(19) -0.7602(5) 0.0483(17) Uani 1 1 d . . . . .
H68 H -0.200426 -0.635496 -0.763345 0.058 Uiso 1 1 calc R . . . .
C69 C -0.0832(6) -0.6192(2) -0.8400(6) 0.0526(18) Uani 1 1 d . . . . .
H69 H -0.106194 -0.630912 -0.898538 0.063 Uiso 1 1 calc R . . . .
C70 C 0.0082(6) -0.5989(2) -0.8330(5) 0.0508(18) Uani 1 1 d . . . . .
H70 H 0.046137 -0.596929 -0.887972 0.061 Uiso 1 1 calc R . . . .
C71 C 0.0452(5) -0.58154(19) -0.7475(5) 0.0408(15) Uani 1 1 d . . . . .
C72 C 0.1471(6) -0.5618(2) -0.7461(5) 0.0516(19) Uani 1 1 d . . . . .
H72 H 0.143230 -0.539009 -0.707598 0.062 Uiso 1 1 calc R . . . .
C73 C 0.2333(8) -0.5884(3) -0.6929(9) 0.090(3) Uani 1 1 d . . . . .
H73D H 0.240650 -0.610195 -0.732208 0.135 Uiso 1 1 calc GR . . . .
H73E H 0.212301 -0.595463 -0.629694 0.135 Uiso 1 1 calc GR . . . .
H73F H 0.298937 -0.575559 -0.684878 0.135 Uiso 1 1 calc GR . . . .
C74 C 0.1865(8) -0.5532(4) -0.8371(6) 0.093(4) Uani 1 1 d . . . . .
H74D H 0.133374 -0.540915 -0.878691 0.140 Uiso 1 1 calc GR . . . .
H74E H 0.206981 -0.575630 -0.868168 0.140 Uiso 1 1 calc GR . . . .
H74F H 0.246021 -0.537144 -0.826151 0.140 Uiso 1 1 calc GR . . . .
C75 C 0.1385(5) -0.51207(18) -0.3180(5) 0.0356(14) Uani 1 1 d . . . . .
H75C H 0.202838 -0.524323 -0.294188 0.043 Uiso 1 1 calc R . . . .
H75D H 0.090138 -0.513983 -0.267310 0.043 Uiso 1 1 calc R . . . .
C76 C 0.1607(6) -0.4719(2) -0.3358(6) 0.0482(17) Uani 1 1 d . . . . .
H76D H 0.199766 -0.461666 -0.279203 0.072 Uiso 1 1 calc GR . . . .
H76E H 0.096051 -0.458638 -0.347658 0.072 Uiso 1 1 calc GR . . . .
H76F H 0.200579 -0.469581 -0.392011 0.072 Uiso 1 1 calc GR . . . .
C1A C -0.4203(5) -0.39399(18) -1.0463(5) 0.0389(15) Uani 1 1 d . . . . .
C2A C -0.4194(5) -0.41467(19) -0.9620(5) 0.0429(16) Uani 1 1 d . . . . .
H2A H -0.390848 -0.404839 -0.902763 0.051 Uiso 1 1 calc R . . . .
C3A C -0.4605(5) -0.44984(18) -0.9648(5) 0.0370(14) Uani 1 1 d . . . . .
C4A C -0.4949(5) -0.46558(18) -1.0516(5) 0.0378(15) Uani 1 1 d . . . . .
C5A C -0.4861(5) -0.44647(18) -1.1372(5) 0.0416(16) Uani 1 1 d . . . . .
H5A H -0.502799 -0.458240 -1.197061 0.050 Uiso 1 1 calc R . . . .
C6A C -0.4532(5) -0.4105(2) -1.1361(5) 0.0452(17) Uani 1 1 d . . . . .
C7A C -0.4923(5) -0.46778(18) -0.8720(5) 0.0366(14) Uani 1 1 d . . . . .
H7A H -0.478477 -0.449882 -0.818543 0.044 Uiso 1 1 calc R . . . .
C8A C -0.6099(5) -0.47000(16) -0.8939(5) 0.0369(15) Uani 1 1 d . . . . .
C9A C -0.6437(5) -0.48668(18) -0.9820(5) 0.0400(15) Uani 1 1 d . . . . .
C10A C -0.5604(5) -0.49979(18) -1.0454(5) 0.0365(14) Uani 1 1 d . . . . .
H10A H -0.518027 -0.518152 -1.007177 0.044 Uiso 1 1 calc R . . . .
C11A C -0.6776(5) -0.45053(16) -0.8425(5) 0.0332(14) Uani 1 1 d . . . . .
H11A H -0.653952 -0.440664 -0.781742 0.040 Uiso 1 1 calc R . . . .
C12A C -0.7769(5) -0.44505(17) -0.8762(4) 0.0344(14) Uani 1 1 d . . . . .
C13A C -0.8134(5) -0.46246(16) -0.9651(4) 0.0314(13) Uani 1 1 d . . . . .
C14A C -0.7451(5) -0.48348(18) -1.0138(5) 0.0362(14) Uani 1 1 d . . . . .
H14A H -0.769805 -0.495926 -1.070717 0.043 Uiso 1 1 calc R . . . .
C15A C -0.8504(5) -0.41634(18) -0.8402(4) 0.0339(14) Uani 1 1 d . . . . .
H15A H -0.915921 -0.429101 -0.829693 0.041 Uiso 1 1 calc R . . . .
C16A C -0.8717(5) -0.39156(17) -0.9285(4) 0.0337(14) Uani 1 1 d . . . . .
C17A C -0.9067(5) -0.40967(16) -1.0153(4) 0.0315(13) Uani 1 1 d . . . . .
C18A C -0.9191(5) -0.45082(17) -1.0045(4) 0.0326(13) Uani 1 1 d . . . . .
H18A H -0.966966 -0.455171 -0.953449 0.039 Uiso 1 1 calc R . . . .
C19A C -0.8447(5) -0.35509(18) -0.9324(5) 0.0380(14) Uani 1 1 d . . . . .
H19A H -0.832678 -0.341583 -0.874544 0.046 Uiso 1 1 calc R . . . .
C20A C -0.8349(5) -0.33805(18) -1.0215(5) 0.0385(15) Uani 1 1 d . . . . .
C21A C -0.8660(5) -0.35682(17) -1.1067(4) 0.0363(14) Uani 1 1 d . . . . .
C22A C -0.9046(5) -0.39214(17) -1.1027(5) 0.0348(14) Uani 1 1 d . . . . .
H22A H -0.929453 -0.404124 -1.160297 0.042 Uiso 1 1 calc R . . . .
C23A C -0.7721(6) -0.30359(18) -1.0347(5) 0.0441(17) Uani 1 1 d . . . . .
H23A H -0.815362 -0.288018 -1.080647 0.053 Uiso 1 1 calc R . . . .
C24A C -0.6849(6) -0.31694(17) -1.0905(5) 0.0419(16) Uani 1 1 d . . . . .
C25A C -0.7148(6) -0.3347(2) -1.1761(5) 0.0457(17) Uani 1 1 d . . . . .
C26A C -0.8316(6) -0.33926(19) -1.1992(5) 0.0413(16) Uani 1 1 d . . . . .
H26A H -0.861610 -0.314252 -1.202903 0.050 Uiso 1 1 calc R . . . .
C27A C -0.5815(6) -0.31743(19) -1.0548(5) 0.0428(16) Uani 1 1 d . . . . .
H27A H -0.558866 -0.302543 -1.001587 0.051 Uiso 1 1 calc R . . . .
C28A C -0.5114(6) -0.34007(18) -1.0981(5) 0.0437(16) Uani 1 1 d . . . . .
C29A C -0.5423(6) -0.3568(2) -1.1865(5) 0.0463(17) Uani 1 1 d . . . . .
C30A C -0.6428(6) -0.35328(18) -1.2256(5) 0.0456(17) Uani 1 1 d . . . . .
H30A H -0.662581 -0.363713 -1.286579 0.055 Uiso 1 1 calc R . . . .
C31A C -0.4686(6) -0.3853(2) -1.2212(5) 0.0465(17) Uani 1 1 d . . . . .
H31A H -0.401841 -0.372638 -1.226922 0.056 Uiso 1 1 calc R . . . .
C32A C -0.4088(6) -0.35213(19) -1.0488(5) 0.0442(16) Uani 1 1 d . . . . .
H32A H -0.356099 -0.346811 -1.094825 0.053 Uiso 1 1 calc R U . . .
C33A C -0.4422(5) -0.50399(17) -0.8389(5) 0.0378(15) Uani 1 1 d . . . . .
C34A C -0.5051(6) -0.5304(2) -0.8009(5) 0.0499(18) Uani 1 1 d . . . . .
H34A H -0.576136 -0.525528 -0.800033 0.060 Uiso 1 1 calc R . . . .
C35A C -0.4682(5) -0.56289(19) -0.7652(5) 0.0459(17) Uani 1 1 d . . . . .
H35A H -0.513048 -0.580066 -0.739929 0.055 Uiso 1 1 calc R . . . .
C36A C -0.3647(6) -0.5705(2) -0.7662(5) 0.0487(18) Uani 1 1 d . . . . .
H36A H -0.337302 -0.592920 -0.742122 0.058 Uiso 1 1 calc R . . . .
C37A C -0.3031(6) -0.5448(2) -0.8030(5) 0.0501(18) Uani 1 1 d . . . . .
H37A H -0.232498 -0.550379 -0.804261 0.060 Uiso 1 1 calc R . . . .
C38A C -0.3362(5) -0.51139(18) -0.8385(5) 0.0380(15) Uani 1 1 d . . . . .
C39A C -0.2588(5) -0.4836(2) -0.8713(5) 0.0431(16) Uani 1 1 d . . . . .
H39A H -0.289588 -0.458830 -0.868644 0.052 Uiso 1 1 calc R . . . .
C40A C -0.2352(6) -0.4918(3) -0.9786(6) 0.061(2) Uani 1 1 d . . . . .
H40A H -0.299556 -0.493272 -1.019400 0.092 Uiso 1 1 calc GR . . . .
H40B H -0.198383 -0.514890 -0.981177 0.092 Uiso 1 1 calc GR . . . .
H40C H -0.192934 -0.472175 -1.001846 0.092 Uiso 1 1 calc GR . . . .
C41A C -0.1570(6) -0.4836(2) -0.8111(6) 0.058(2) Uani 1 1 d . . . . .
H41A H -0.122684 -0.506995 -0.818310 0.087 Uiso 1 1 calc GR . . . .
H41B H -0.168790 -0.479845 -0.743261 0.087 Uiso 1 1 calc GR . . . .
H41C H -0.113931 -0.463988 -0.832764 0.087 Uiso 1 1 calc GR . . . .
C42A C -0.5965(6) -0.51748(19) -1.1407(5) 0.0426(16) Uani 1 1 d . . . . .
H42A H -0.648179 -0.501567 -1.175080 0.051 Uiso 1 1 calc R . . . .
H42B H -0.537676 -0.519423 -1.180673 0.051 Uiso 1 1 calc R . . . .
C43A C -0.6421(6) -0.55469(19) -1.1303(6) 0.0509(18) Uani 1 1 d . . . . .
H43A H -0.589901 -0.571165 -1.100639 0.076 Uiso 1 1 calc GR . . . .
H43B H -0.666649 -0.563965 -1.193929 0.076 Uiso 1 1 calc GR . . . .
H43C H -0.699438 -0.553170 -1.089576 0.076 Uiso 1 1 calc GR . . . .
C44A C -0.8152(5) -0.39713(16) -0.7456(4) 0.0348(14) Uani 1 1 d . . . . .
C45A C -0.7236(5) -0.37725(17) -0.7414(4) 0.0324(13) Uani 1 1 d . . . . .
H45A H -0.683633 -0.376974 -0.795272 0.039 Uiso 1 1 calc R . . . .
C46A C -0.6910(5) -0.35777(18) -0.6579(5) 0.0424(16) Uani 1 1 d . . . . .
H46A H -0.631499 -0.342948 -0.656060 0.051 Uiso 1 1 calc R . . . .
C47A C -0.7467(6) -0.3605(2) -0.5787(5) 0.0531(19) Uani 1 1 d . . . . .
H47A H -0.724083 -0.348536 -0.520471 0.064 Uiso 1 1 calc R . . . .
C48A C -0.8336(7) -0.3803(2) -0.5839(6) 0.055(2) Uani 1 1 d . . . . .
H48A H -0.871603 -0.381263 -0.528790 0.066 Uiso 1 1 calc R U . . .
C49A C -0.8701(5) -0.39923(18) -0.6644(5) 0.0376(15) Uani 1 1 d . . . . .
C50A C -0.9721(6) -0.4203(2) -0.6677(5) 0.0489(18) Uani 1 1 d D U . . .
H50A H -0.966024 -0.442600 -0.707900 0.059 Uiso 0.607(18) 1 calc R . P A 1
H50B H -1.014486 -0.416481 -0.729766 0.059 Uiso 0.393(18) 1 calc R . P A 2
C51A C -1.0587(10) -0.3959(4) -0.7157(10) 0.069(5) Uani 0.607(18) 1 d D U P A 1
H51A H -1.045202 -0.370478 -0.698288 0.104 Uiso 0.607(18) 1 calc GR . P A 1
H51B H -1.124557 -0.403347 -0.693422 0.104 Uiso 0.607(18) 1 calc GR . P A 1
H51C H -1.060947 -0.398595 -0.785829 0.104 Uiso 0.607(18) 1 calc GR . P A 1
C52A C -1.0048(15) -0.4316(6) -0.5699(10) 0.065(5) Uani 0.607(18) 1 d D U P A 1
H52A H -0.952537 -0.447538 -0.537918 0.098 Uiso 0.607(18) 1 calc GR . P A 1
H52B H -1.070042 -0.444725 -0.578376 0.098 Uiso 0.607(18) 1 calc GR . P A 1
H52C H -1.012944 -0.409984 -0.530326 0.098 Uiso 0.607(18) 1 calc GR . P A 1
C53A C -0.9619(5) -0.47065(18) -1.0957(5) 0.0383(15) Uani 1 1 d . . . . .
H53A H -1.025033 -0.458167 -1.121823 0.046 Uiso 1 1 calc R . . . .
H53B H -0.911454 -0.469075 -1.144609 0.046 Uiso 1 1 calc R . . . .
C54A C -0.9863(5) -0.51046(19) -1.0787(5) 0.0428(16) Uani 1 1 d . . . . .
H54A H -1.024193 -0.512664 -1.021271 0.064 Uiso 1 1 calc GR . . . .
H54B H -0.922395 -0.524318 -1.069372 0.064 Uiso 1 1 calc GR . . . .
H54C H -1.027903 -0.520044 -1.134627 0.064 Uiso 1 1 calc GR . . . .
C55A C -0.7464(7) -0.2802(2) -0.9470(6) 0.056(2) Uani 1 1 d . . . . .
C56A C -0.6797(7) -0.2932(2) -0.8725(6) 0.061(2) Uani 1 1 d . . . . .
H56A H -0.656784 -0.317591 -0.876480 0.073 Uiso 1 1 calc R . . . .
C57A C -0.6435(8) -0.2727(2) -0.7909(7) 0.069(2) Uani 1 1 d . . . . .
H57A H -0.598912 -0.282258 -0.739959 0.082 Uiso 1 1 calc R . . . .
C58A C -0.6801(10) -0.2365(3) -0.7925(7) 0.093(4) Uani 1 1 d . . . . .
H58A H -0.655429 -0.220596 -0.742173 0.112 Uiso 1 1 calc R . . . .
C59A C -0.7486(9) -0.2232(2) -0.8621(7) 0.079(3) Uani 1 1 d . . . . .
H59A H -0.772194 -0.198871 -0.857457 0.095 Uiso 1 1 calc R . . . .
C60A C -0.7858(7) -0.2451(2) -0.9422(6) 0.058(2) Uani 1 1 d . . . . .
C61A C -0.8610(8) -0.2293(2) -1.0188(6) 0.070(3) Uani 1 1 d . . . . .
H61A H -0.903001 -0.249901 -1.047098 0.084 Uiso 1 1 calc R . . . .
C62A C -0.8086(9) -0.2120(3) -1.0999(7) 0.084(3) Uani 1 1 d . . . . .
H62A H -0.751291 -0.227277 -1.116054 0.127 Uiso 1 1 calc GR . . . .
H62B H -0.782930 -0.187885 -1.079864 0.127 Uiso 1 1 calc GR . . . .
H62C H -0.857583 -0.209483 -1.156518 0.127 Uiso 1 1 calc GR . . . .
C63A C -0.9360(9) -0.2015(3) -0.9807(9) 0.097(4) Uani 1 1 d . . . . .
H63A H -0.898145 -0.179891 -0.956995 0.146 Uiso 1 1 calc GR . . . .
H63B H -0.970676 -0.212413 -0.928081 0.146 Uiso 1 1 calc GR . . . .
H63C H -0.986928 -0.194503 -1.032819 0.146 Uiso 1 1 calc GR . . . .
C64A C -0.8646(6) -0.3579(2) -1.2940(5) 0.0495(18) Uani 1 1 d . . . . .
H64A H -0.846124 -0.383969 -1.289249 0.059 Uiso 1 1 calc R . . . .
H64B H -0.827276 -0.347015 -1.345783 0.059 Uiso 1 1 calc R . . . .
C65A C -0.9825(6) -0.3544(2) -1.3209(5) 0.0542(19) Uani 1 1 d . . . . .
H65A H -1.019856 -0.365661 -1.270622 0.081 Uiso 1 1 calc GR . . . .
H65B H -1.000461 -0.366600 -1.382449 0.081 Uiso 1 1 calc GR . . . .
H65C H -1.001073 -0.328599 -1.326637 0.081 Uiso 1 1 calc GR . . . .
C66A C -0.3716(7) -0.3349(2) -0.9555(7) 0.062(2) Uani 1 1 d . . . . .
C67A C -0.4304(7) -0.3374(2) -0.8762(6) 0.061(2) Uani 1 1 d . . . . .
H67A H -0.494129 -0.349793 -0.883731 0.074 Uiso 1 1 calc R . . . .
C68A C -0.3996(8) -0.3225(3) -0.7874(7) 0.070(2) Uani 1 1 d . . . . .
H68A H -0.440240 -0.325721 -0.734721 0.084 Uiso 1 1 calc R . . . .
C69A C -0.3136(11) -0.3039(3) -0.7762(8) 0.096(4) Uani 1 1 d . . . . .
H69A H -0.295459 -0.291979 -0.716713 0.115 Uiso 1 1 calc R . . . .
C70A C -0.2483(9) -0.3014(3) -0.8514(9) 0.095(4) Uani 1 1 d . . . . .
H70A H -0.184977 -0.288844 -0.841281 0.114 Uiso 1 1 calc R . . . .
C71A C -0.2761(7) -0.3173(3) -0.9410(8) 0.074(3) Uani 1 1 d . . . . .
C72A C -0.1991(9) -0.3161(4) -1.0229(10) 0.100(4) Uani 1 1 d . U . . .
H72A H -0.239988 -0.311474 -1.085445 0.119 Uiso 1 1 calc R . . . .
C73A C -0.1113(14) -0.2867(6) -1.0116(16) 0.183(8) Uani 1 1 d . U . . .
H73A H -0.141689 -0.262453 -1.007267 0.274 Uiso 1 1 calc GR . . . .
H73B H -0.070776 -0.287686 -1.067589 0.274 Uiso 1 1 calc GR . . . .
H73C H -0.067049 -0.291631 -0.953040 0.274 Uiso 1 1 calc GR . . . .
C74A C -0.1461(11) -0.3524(5) -1.0306(11) 0.131(5) Uani 1 1 d . U . . .
H74A H -0.077561 -0.351138 -0.997099 0.196 Uiso 1 1 calc GR . . . .
H74B H -0.140609 -0.358265 -1.098525 0.196 Uiso 1 1 calc GR . . . .
H74C H -0.185979 -0.371294 -1.001078 0.196 Uiso 1 1 calc GR . . . .
C75A C -0.4984(7) -0.4021(2) -1.3173(6) 0.056(2) Uani 1 1 d . . . . .
H75A H -0.568388 -0.412116 -1.317354 0.067 Uiso 1 1 calc R . . . .
H75B H -0.451235 -0.422389 -1.328200 0.067 Uiso 1 1 calc R . . . .
C76A C -0.4949(9) -0.3736(3) -1.4019(6) 0.080(3) Uani 1 1 d . . . . .
H76A H -0.527417 -0.350906 -1.383787 0.121 Uiso 1 1 calc GR . . . .
H76B H -0.531675 -0.383444 -1.460194 0.121 Uiso 1 1 calc GR . . . .
H76C H -0.423601 -0.368862 -1.414056 0.121 Uiso 1 1 calc GR . . . .
C77 C -0.6211(13) -0.2497(4) -0.5129(13) 0.149(7) Uani 1 1 d . . . . .
H77A H -0.594803 -0.232750 -0.462636 0.223 Uiso 1 1 calc GR . . . .
H77B H -0.680133 -0.262812 -0.491205 0.223 Uiso 1 1 calc GR . . . .
H77C H -0.642142 -0.236167 -0.571746 0.223 Uiso 1 1 calc GR . . . .
C78 C -0.5430(13) -0.2751(4) -0.5320(11) 0.114(5) Uani 1 1 d . . . . .
N1 N -0.4814(12) -0.2906(4) -0.5558(9) 0.131(4) Uani 1 1 d . . . . .
C79 C -0.533(2) -0.7283(5) -1.0456(18) 0.218(11) Uani 1 1 d . . . . .
H79A H -0.529840 -0.749329 -1.088457 0.326 Uiso 1 1 calc GR . . . .
H79B H -0.589175 -0.731882 -1.003766 0.326 Uiso 1 1 calc GR . . . .
H79C H -0.468524 -0.725859 -1.006057 0.326 Uiso 1 1 calc GR . . . .
C80 C -0.553(2) -0.6949(6) -1.1040(15) 0.192(11) Uani 1 1 d . . . . .
N2 N -0.5639(11) -0.6642(4) -1.1188(12) 0.163(7) Uani 1 1 d . . . . .
C51B C -0.9356(16) -0.4612(4) -0.6549(15) 0.064(7) Uani 0.393(18) 1 d D U P A 2
H51D H -0.893900 -0.467845 -0.707459 0.095 Uiso 0.393(18) 1 calc GR . P A 2
H51E H -0.995466 -0.477220 -0.656081 0.095 Uiso 0.393(18) 1 calc GR . P A 2
H51F H -0.894788 -0.463943 -0.593203 0.095 Uiso 0.393(18) 1 calc GR . P A 2
C52B C -1.033(3) -0.4135(10) -0.5806(19) 0.081(9) Uani 0.393(18) 1 d D U P A 2
H52D H -0.988512 -0.416328 -0.521367 0.122 Uiso 0.393(18) 1 calc GR . P A 2
H52E H -1.089604 -0.431105 -0.580848 0.122 Uiso 0.393(18) 1 calc GR . P A 2
H52F H -1.061373 -0.388824 -0.583909 0.122 Uiso 0.393(18) 1 calc GR . P A 2

loop_
_atom_site_aniso_label
_atom_site_aniso_U_11
_atom_site_aniso_U_22
_atom_site_aniso_U_33
_atom_site_aniso_U_23
_atom_site_aniso_U_13
_atom_site_aniso_U_12
C1 0.032(3) 0.026(3) 0.033(3) -0.001(3) 0.003(3) 0.002(2)
C2 0.036(4) 0.047(4) 0.030(3) 0.000(3) 0.000(3) 0.002(3)
C3 0.026(3) 0.045(4) 0.036(3) -0.002(3) 0.011(3) 0.013(3)
C4 0.025(3) 0.029(3) 0.039(3) -0.002(3) 0.002(3) 0.002(2)
C5 0.040(4) 0.024(3) 0.036(3) -0.008(3) 0.002(3) -0.008(3)
C6 0.027(3) 0.032(3) 0.035(3) -0.001(3) 0.008(3) 0.001(2)
C7 0.027(3) 0.042(3) 0.035(3) -0.008(3) 0.004(3) 0.002(3)
C8 0.026(3) 0.033(3) 0.045(4) -0.010(3) -0.001(3) 0.001(3)
C9 0.025(3) 0.030(3) 0.042(3) -0.003(3) 0.009(3) 0.002(2)
C10 0.032(3) 0.035(3) 0.033(3) -0.003(3) -0.002(3) 0.000(3)
C11 0.031(3) 0.042(4) 0.039(3) -0.005(3) 0.000(3) 0.006(3)
C12 0.031(3) 0.028(3) 0.054(4) 0.000(3) 0.008(3) 0.001(3)
C13 0.034(3) 0.033(3) 0.036(3) -0.002(3) 0.008(3) 0.001(3)
C14 0.029(3) 0.040(3) 0.037(3) -0.004(3) -0.001(3) 0.001(3)
C15 0.035(4) 0.042(4) 0.042(4) 0.009(3) -0.002(3) -0.006(3)
C16 0.051(4) 0.028(3) 0.041(4) 0.010(3) 0.006(3) -0.002(3)
C17 0.040(4) 0.032(3) 0.042(4) 0.006(3) 0.005(3) 0.000(3)
C18 0.048(4) 0.031(3) 0.047(4) -0.001(3) 0.010(3) -0.005(3)
C19 0.046(4) 0.025(3) 0.048(4) 0.002(3) 0.004(3) 0.000(3)
C20 0.038(4) 0.029(3) 0.052(4) 0.001(3) 0.012(3) -0.002(3)
C21 0.042(4) 0.028(3) 0.032(3) 0.005(3) -0.004(3) -0.004(3)
C22 0.047(4) 0.030(3) 0.039(4) 0.002(3) -0.002(3) -0.004(3)
C23 0.039(4) 0.023(3) 0.060(4) -0.003(3) 0.005(3) 0.008(3)
C24 0.040(4) 0.023(3) 0.050(4) 0.004(3) -0.008(3) 0.004(3)
C25 0.036(4) 0.037(3) 0.041(4) -0.001(3) -0.003(3) 0.003(3)
C26 0.041(4) 0.029(3) 0.045(4) -0.002(3) 0.000(3) 0.008(3)
C27 0.040(4) 0.030(3) 0.039(3) -0.007(3) 0.005(3) 0.008(3)
C28 0.036(4) 0.037(3) 0.041(4) -0.008(3) 0.010(3) 0.000(3)
C29 0.035(3) 0.042(4) 0.033(3) -0.007(3) -0.002(3) 0.001(3)
C30 0.039(4) 0.041(4) 0.033(3) -0.001(3) -0.006(3) 0.011(3)
C31 0.042(4) 0.028(3) 0.039(3) 0.000(3) 0.008(3) -0.002(3)
C32 0.032(3) 0.043(4) 0.039(3) 0.000(3) 0.010(3) 0.008(3)
C33 0.030(3) 0.040(3) 0.034(3) -0.003(3) 0.010(3) 0.009(3)
C34 0.027(3) 0.045(4) 0.053(4) 0.001(3) 0.010(3) 0.006(3)
C35 0.050(4) 0.037(4) 0.051(4) 0.008(3) 0.010(3) 0.005(3)
C36 0.045(4) 0.043(4) 0.050(4) 0.003(3) 0.002(3) 0.011(3)
C37 0.036(4) 0.041(4) 0.048(4) -0.001(3) 0.001(3) 0.005(3)
C38 0.035(4) 0.040(4) 0.036(3) -0.001(3) 0.002(3) 0.002(3)
C39 0.036(4) 0.035(3) 0.058(4) -0.001(3) -0.002(3) -0.002(3)
C40 0.042(4) 0.064(5) 0.044(4) 0.000(4) 0.019(3) -0.006(4)
C41 0.052(5) 0.066(5) 0.055(5) -0.001(4) 0.000(4) -0.019(4)
C42 0.034(4) 0.041(4) 0.046(4) -0.012(3) 0.009(3) 0.000(3)
C43 0.046(4) 0.047(4) 0.061(5) -0.017(4) 0.017(4) -0.004(3)
C44 0.043(4) 0.029(3) 0.064(5) -0.004(3) 0.004(4) 0.002(3)
C45 0.050(5) 0.041(4) 0.071(5) -0.008(4) -0.006(4) 0.002(3)
C46 0.070(6) 0.046(4) 0.066(5) -0.014(4) -0.006(4) 0.004(4)
C47 0.076(7) 0.078(7) 0.098(8) -0.039(6) -0.020(6) -0.001(5)
C48 0.061(6) 0.099(8) 0.098(8) -0.040(7) 0.008(6) -0.022(5)
C49 0.050(5) 0.054(5) 0.078(6) -0.007(4) 0.004(4) 0.001(4)
C50 0.047(5) 0.088(7) 0.105(8) -0.011(6) 0.012(5) -0.021(5)
C51 0.113(11) 0.191(16) 0.189(16) -0.077(13) 0.070(11) -0.106(11)
C52 0.048(6) 0.194(15) 0.116(10) -0.051(10) 0.013(6) 0.012(8)
C53 0.064(5) 0.047(4) 0.041(4) -0.003(3) 0.011(4) 0.006(4)
C54 0.060(5) 0.090(6) 0.036(4) 0.021(4) 0.006(4) -0.006(5)
C55 0.052(4) 0.038(4) 0.045(4) -0.004(3) -0.003(3) 0.000(3)
C56 0.038(4) 0.055(4) 0.055(5) 0.000(4) 0.006(3) 0.005(3)
C57 0.075(6) 0.050(4) 0.055(5) -0.022(4) -0.013(4) 0.014(4)
C58 0.092(7) 0.078(7) 0.081(7) -0.052(6) 0.002(6) -0.007(6)
C59 0.118(9) 0.053(5) 0.081(7) -0.021(5) -0.024(6) 0.030(5)
C60 0.072(6) 0.037(4) 0.089(6) -0.010(4) -0.022(5) 0.011(4)
C61 0.102(8) 0.047(5) 0.109(9) -0.019(5) -0.043(7) 0.024(5)
C62 0.147(12) 0.069(7) 0.171(14) -0.008(8) -0.067(11) 0.051(8)
C63 0.105(9) 0.117(10) 0.094(9) 0.006(8) -0.023(7) -0.005(8)
C64 0.047(4) 0.052(4) 0.031(3) -0.006(3) 0.000(3) -0.001(3)
C65 0.048(4) 0.070(5) 0.049(4) 0.003(4) -0.002(3) -0.008(4)
C66 0.033(3) 0.038(3) 0.035(3) -0.003(3) -0.001(3) 0.003(3)
C67 0.040(4) 0.048(4) 0.046(4) -0.001(3) 0.003(3) 0.000(3)
C68 0.049(4) 0.039(4) 0.056(4) -0.009(3) -0.002(3) 0.005(3)
C69 0.054(5) 0.058(5) 0.045(4) -0.013(4) 0.004(3) -0.002(4)
C70 0.067(5) 0.054(4) 0.034(4) -0.004(3) 0.016(3) 0.000(4)
C71 0.045(4) 0.042(4) 0.035(3) 0.000(3) -0.001(3) 0.005(3)
C72 0.063(5) 0.052(4) 0.040(4) -0.005(3) 0.009(3) -0.019(4)
C73 0.058(6) 0.082(7) 0.130(10) 0.002(7) 0.009(6) 0.012(5)
C74 0.080(7) 0.163(11) 0.037(4) -0.003(6) 0.012(4) -0.042(7)
C75 0.025(3) 0.049(4) 0.033(3) -0.002(3) 0.005(3) 0.003(3)
C76 0.049(4) 0.041(4) 0.056(4) 0.000(3) 0.008(3) -0.003(3)
C1A 0.035(4) 0.040(4) 0.042(4) -0.006(3) -0.001(3) 0.001(3)
C2A 0.041(4) 0.040(4) 0.046(4) -0.011(3) -0.006(3) 0.001(3)
C3A 0.026(3) 0.042(4) 0.043(4) 0.001(3) 0.001(3) 0.003(3)
C4A 0.034(3) 0.045(4) 0.035(3) -0.005(3) 0.008(3) 0.009(3)
C5A 0.041(4) 0.043(4) 0.042(4) -0.011(3) 0.012(3) 0.006(3)
C6A 0.042(4) 0.050(4) 0.045(4) 0.005(3) 0.008(3) -0.002(3)
C7A 0.032(3) 0.037(3) 0.040(4) -0.005(3) 0.003(3) -0.001(3)
C8A 0.039(4) 0.024(3) 0.046(4) 0.001(3) 0.000(3) -0.002(3)
C9A 0.043(4) 0.042(4) 0.036(3) -0.002(3) 0.011(3) -0.004(3)
C10A 0.036(4) 0.039(3) 0.036(3) -0.004(3) 0.010(3) 0.002(3)
C11A 0.044(4) 0.025(3) 0.031(3) -0.004(3) 0.008(3) 0.002(3)
C12A 0.036(3) 0.035(3) 0.033(3) 0.003(3) 0.007(3) 0.009(3)
C13A 0.033(3) 0.029(3) 0.033(3) -0.002(3) 0.007(3) 0.001(2)
C14A 0.038(4) 0.037(3) 0.034(3) 0.000(3) 0.005(3) -0.001(3)
C15A 0.038(4) 0.034(3) 0.029(3) -0.003(3) 0.006(3) 0.006(3)
C16A 0.034(3) 0.035(3) 0.033(3) 0.003(3) 0.007(3) 0.007(3)
C17A 0.029(3) 0.032(3) 0.034(3) -0.003(3) 0.005(3) 0.012(2)
C18A 0.030(3) 0.042(3) 0.027(3) -0.003(3) 0.007(2) -0.005(3)
C19A 0.042(4) 0.035(3) 0.036(3) -0.004(3) 0.001(3) 0.006(3)
C20A 0.032(3) 0.042(4) 0.043(4) -0.009(3) 0.010(3) 0.011(3)
C21A 0.041(4) 0.035(3) 0.033(3) 0.000(3) 0.008(3) 0.001(3)
C22A 0.040(4) 0.031(3) 0.034(3) -0.004(3) 0.009(3) -0.002(3)
C23A 0.063(5) 0.035(3) 0.033(3) -0.003(3) -0.002(3) 0.005(3)
C24A 0.061(5) 0.027(3) 0.037(4) 0.001(3) -0.001(3) 0.003(3)
C25A 0.052(4) 0.042(4) 0.045(4) 0.001(3) 0.011(3) -0.007(3)
C26A 0.050(4) 0.042(4) 0.032(3) 0.009(3) 0.004(3) -0.001(3)
C27A 0.058(5) 0.034(3) 0.037(4) -0.008(3) 0.003(3) -0.002(3)
C28A 0.047(4) 0.033(3) 0.051(4) -0.006(3) 0.005(3) -0.002(3)
C29A 0.048(4) 0.047(4) 0.045(4) 0.003(3) 0.010(3) -0.010(3)
C30A 0.064(5) 0.038(4) 0.037(4) -0.004(3) 0.013(3) -0.002(3)
C31A 0.040(4) 0.056(4) 0.046(4) -0.008(3) 0.016(3) -0.001(3)
C32A 0.048(4) 0.040(4) 0.045(4) -0.005(3) 0.007(3) -0.003(3)
C33A 0.040(4) 0.035(3) 0.037(3) -0.006(3) -0.004(3) -0.004(3)
C34A 0.041(4) 0.065(5) 0.044(4) -0.007(4) 0.004(3) 0.003(4)
C35A 0.036(4) 0.044(4) 0.057(4) 0.007(3) -0.003(3) -0.001(3)
C36A 0.049(4) 0.048(4) 0.047(4) 0.004(3) -0.006(3) -0.003(3)
C37A 0.052(4) 0.057(4) 0.042(4) 0.000(4) 0.004(3) 0.015(4)
C38A 0.037(4) 0.044(4) 0.032(3) -0.009(3) -0.004(3) 0.002(3)
C39A 0.028(3) 0.059(4) 0.043(4) 0.003(3) 0.005(3) 0.004(3)
C40A 0.050(5) 0.074(6) 0.059(5) -0.014(4) 0.004(4) -0.001(4)
C41A 0.040(4) 0.074(6) 0.058(5) -0.005(4) -0.008(4) -0.003(4)
C42A 0.045(4) 0.039(4) 0.044(4) -0.007(3) 0.006(3) 0.005(3)
C43A 0.057(5) 0.036(4) 0.058(5) -0.010(3) -0.004(4) 0.000(3)
C44A 0.045(4) 0.031(3) 0.028(3) -0.001(3) 0.004(3) 0.011(3)
C45A 0.034(3) 0.037(3) 0.027(3) -0.003(3) 0.005(3) 0.009(3)
C46A 0.037(4) 0.036(3) 0.052(4) -0.010(3) -0.009(3) -0.007(3)
C47A 0.057(5) 0.065(5) 0.037(4) -0.017(4) 0.001(3) -0.013(4)
C48A 0.065(5) 0.061(5) 0.042(4) -0.019(4) 0.013(4) -0.004(4)
C49A 0.039(4) 0.042(4) 0.033(3) -0.003(3) 0.010(3) 0.000(3)
C50A 0.048(4) 0.057(4) 0.045(4) -0.017(3) 0.018(3) -0.008(3)
C51A 0.066(9) 0.076(9) 0.072(9) -0.010(8) 0.033(7) -0.014(7)
C52A 0.061(10) 0.083(12) 0.053(8) 0.000(8) 0.010(7) -0.029(9)
C53A 0.038(4) 0.033(3) 0.042(4) -0.002(3) -0.002(3) -0.007(3)
C54A 0.036(4) 0.047(4) 0.046(4) -0.010(3) 0.009(3) -0.003(3)
C55A 0.080(6) 0.036(4) 0.054(5) -0.004(3) 0.013(4) 0.014(4)
C56A 0.084(6) 0.039(4) 0.058(5) -0.014(4) -0.006(4) 0.007(4)
C57A 0.084(6) 0.050(5) 0.071(6) -0.015(4) 0.000(5) 0.000(4)
C58A 0.140(10) 0.067(6) 0.065(6) -0.033(5) -0.034(6) 0.050(6)
C59A 0.128(9) 0.046(5) 0.062(6) -0.020(4) 0.000(6) 0.019(5)
C60A 0.071(5) 0.050(4) 0.054(4) -0.013(4) 0.016(4) 0.004(4)
C61A 0.111(8) 0.052(5) 0.046(4) 0.007(4) 0.005(5) 0.019(5)
C62A 0.121(9) 0.057(5) 0.076(6) 0.008(5) 0.011(6) -0.022(6)
C63A 0.116(9) 0.073(6) 0.098(8) -0.032(6) -0.013(7) 0.028(6)
C64A 0.054(5) 0.046(4) 0.048(4) 0.006(4) 0.000(3) -0.006(4)
C65A 0.071(5) 0.047(4) 0.041(4) 0.001(3) -0.013(4) -0.008(4)
C66A 0.068(6) 0.054(5) 0.064(5) -0.013(4) -0.004(4) 0.006(4)
C67A 0.072(6) 0.059(5) 0.054(5) -0.006(4) 0.009(4) 0.004(4)
C68A 0.078(7) 0.077(6) 0.056(5) -0.009(5) 0.003(5) 0.005(5)
C69A 0.125(10) 0.097(8) 0.064(6) -0.037(6) 0.000(7) -0.018(7)
C70A 0.086(8) 0.098(8) 0.095(8) -0.028(7) -0.033(7) -0.018(6)
C71A 0.058(5) 0.073(6) 0.089(7) -0.028(5) -0.002(5) -0.020(5)
C72A 0.081(7) 0.114(8) 0.104(8) -0.028(7) 0.011(6) -0.002(6)
C73A 0.129(12) 0.199(16) 0.215(17) 0.035(14) -0.015(12) -0.051(12)
C74A 0.090(9) 0.166(13) 0.137(11) -0.038(10) 0.012(8) 0.032(9)
C75A 0.056(5) 0.062(5) 0.051(4) -0.007(4) 0.010(4) -0.009(4)
C76A 0.113(9) 0.083(7) 0.047(5) -0.008(5) 0.010(5) -0.009(6)
C77 0.163(15) 0.089(9) 0.187(16) -0.048(10) -0.026(12) 0.052(10)
C78 0.125(12) 0.122(12) 0.093(9) -0.047(8) -0.014(8) 0.019(9)
N1 0.151(12) 0.154(12) 0.082(8) -0.004(8) -0.012(8) 0.000(10)
C79 0.27(3) 0.107(13) 0.28(3) 0.070(17) 0.04(2) 0.017(15)
C80 0.33(3) 0.125(14) 0.142(15) -0.020(13) 0.121(18) -0.011(17)
N2 0.133(10) 0.152(12) 0.194(15) 0.094(11) -0.047(10) -0.029(9)
C51B 0.061(12) 0.074(13) 0.055(11) 0.008(10) 0.002(9) -0.016(10)
C52B 0.094(18) 0.082(17) 0.067(14) -0.002(13) 0.010(13) -0.024(14)

loop_
_atom_type_symbol
_atom_type_description
_atom_type_scat_dispersion_real
_atom_type_scat_dispersion_imag
_atom_type_scat_source
C C 0.0033 0.0016 'International Tables Vol C Tables 4.2.6.8 and 6.1.1.4'
H H 0.0000 0.0000 'International Tables Vol C Tables 4.2.6.8 and 6.1.1.4'
N N 0.0061 0.0033 'International Tables Vol C Tables 4.2.6.8 and 6.1.1.4'

loop_
_geom_angle_atom_site_label_1
_geom_angle_atom_site_label_2
_geom_angle_atom_site_label_3
_geom_angle
_geom_angle_site_symmetry_1
_geom_angle_site_symmetry_3
_geom_angle_publ_flag
C2 C1 C32 125.1(6) . . ?
C6 C1 C2 119.2(5) . . ?
C6 C1 C32 114.8(5) . . ?
C1 C2 C3 120.6(6) . . ?
C2 C3 C7 121.3(6) . . ?
C4 C3 C2 119.9(6) . . ?
C4 C3 C7 117.7(5) . . ?
C3 C4 C5 118.8(5) . . ?
C3 C4 C10 115.3(5) . . ?
C5 C4 C10 124.4(5) . . ?
C6 C5 C4 120.9(6) . . ?
C1 C6 C5 120.4(6) . . ?
C1 C6 C31 116.2(5) . . ?
C5 C6 C31 122.1(6) . . ?
C3 C7 C33 113.2(5) . . ?
C8 C7 C3 101.1(5) . . ?
C8 C7 C33 119.3(5) . . ?
C9 C8 C7 118.1(5) . . ?
C11 C8 C7 122.6(6) . . ?
C11 C8 C9 117.5(6) . . ?
C8 C9 C10 114.0(5) . . ?
C14 C9 C8 120.6(6) . . ?
C14 C9 C10 123.7(6) . . ?
C4 C10 C9 102.6(5) . . ?
C4 C10 C42 116.6(5) . . ?
C42 C10 C9 114.4(5) . . ?
C12 C11 C8 121.7(6) . . ?
C11 C12 C13 119.9(6) . . ?
C11 C12 C15 124.4(6) . . ?
C13 C12 C15 114.9(6) . . ?
C12 C13 C14 119.8(6) . . ?
C12 C13 C18 116.1(5) . . ?
C14 C13 C18 122.5(6) . . ?
C9 C14 C13 120.1(6) . . ?
C16 C15 C12 102.6(5) . . ?
C44 C15 C12 115.0(6) . . ?
C44 C15 C16 117.5(6) . . ?
C17 C16 C15 114.2(6) . . ?
C17 C16 C19 119.9(7) . . ?
C19 C16 C15 124.8(6) . . ?
C16 C17 C18 116.6(6) . . ?
C16 C17 C22 119.4(6) . . ?
C22 C17 C18 122.8(6) . . ?
C13 C18 C53 117.2(5) . . ?
C17 C18 C13 101.5(5) . . ?
C17 C18 C53 116.1(6) . . ?
C20 C19 C16 120.0(6) . . ?
C19 C20 C21 120.9(6) . . ?
C19 C20 C23 124.1(6) . . ?
C21 C20 C23 113.6(6) . . ?
C20 C21 C26 117.0(6) . . ?
C22 C21 C20 117.6(6) . . ?
C22 C21 C26 124.6(6) . . ?
C21 C22 C17 121.9(6) . . ?
C24 C23 C20 101.4(5) . . ?
C55 C23 C20 115.6(6) . . ?
C55 C23 C24 119.8(6) . . ?
C25 C24 C23 114.2(6) . . ?
C27 C24 C23 125.0(6) . . ?
C27 C24 C25 119.7(6) . . ?
C24 C25 C26 117.2(6) . . ?
C24 C25 C30 118.3(6) . . ?
C30 C25 C26 122.9(6) . . ?
C21 C26 C25 102.3(5) . . ?
C21 C26 C64 115.5(5) . . ?
C25 C26 C64 116.6(6) . . ?
C24 C27 C28 120.9(6) . . ?
C27 C28 C32 125.2(6) . . ?
C29 C28 C27 118.5(6) . . ?
C29 C28 C32 115.3(6) . . ?
C28 C29 C31 115.2(6) . . ?
C30 C29 C28 120.1(6) . . ?
C30 C29 C31 123.3(6) . . ?
C29 C30 C25 121.5(6) . . ?
C29 C31 C6 101.8(5) . . ?
C75 C31 C6 117.6(5) . . ?
C75 C31 C29 116.6(5) . . ?
C28 C32 C1 103.2(5) . . ?
C66 C32 C1 117.0(5) . . ?
C66 C32 C28 116.5(5) . . ?
C34 C33 C7 118.3(5) . . ?
C34 C33 C38 117.3(6) . . ?
C38 C33 C7 124.0(6) . . ?
C33 C34 C35 123.0(6) . . ?
C36 C35 C34 118.6(6) . . ?
C35 C36 C37 119.4(6) . . ?
C38 C37 C36 122.8(6) . . ?
C33 C38 C39 121.7(6) . . ?
C37 C38 C33 118.6(6) . . ?
C37 C38 C39 119.4(6) . . ?
C38 C39 C41 110.6(6) . . ?
C40 C39 C38 112.8(6) . . ?
C40 C39 C41 110.2(6) . . ?
C10 C42 C43 112.1(6) . . ?
C45 C44 C15 120.9(7) . . ?
C45 C44 C49 119.2(7) . . ?
C49 C44 C15 119.8(7) . . ?
C46 C45 C44 124.7(8) . . ?
C45 C46 C47 118.0(9) . . ?
C48 C47 C46 119.3(9) . . ?
C47 C48 C49 123.5(9) . . ?
C44 C49 C50 122.6(8) . . ?
C48 C49 C44 115.3(8) . . ?
C48 C49 C50 121.9(8) . . ?
C49 C50 C51 113.9(10) . . ?
C49 C50 C52 111.0(10) . . ?
C52 C50 C51 108.8(11) . . ?
C54 C53 C18 111.9(7) . . ?
C56 C55 C23 120.9(6) . . ?
C56 C55 C60 118.0(7) . . ?
C60 C55 C23 120.9(7) . . ?
C57 C56 C55 122.3(7) . . ?
C58 C57 C56 119.4(8) . . ?
C59 C58 C57 118.7(8) . . ?
C58 C59 C60 123.7(9) . . ?
C55 C60 C61 121.6(8) . . ?
C59 C60 C55 117.8(8) . . ?
C59 C60 C61 120.6(7) . . ?
C62 C61 C60 113.4(9) . . ?
C63 C61 C60 109.7(10) . . ?
C63 C61 C62 106.5(11) . . ?
C65 C64 C26 112.7(6) . . ?
C67 C66 C32 120.8(6) . . ?
C71 C66 C32 121.8(6) . . ?
C71 C66 C67 117.4(6) . . ?
C68 C67 C66 122.9(7) . . ?
C67 C68 C69 119.7(7) . . ?
C68 C69 C70 118.9(7) . . ?
C71 C70 C69 122.2(7) . . ?
C66 C71 C72 123.0(6) . . ?
C70 C71 C66 118.9(6) . . ?
C70 C71 C72 118.1(6) . . ?
C71 C72 C73 107.3(7) . . ?
C74 C72 C71 118.1(7) . . ?
C74 C72 C73 104.3(8) . . ?
C31 C75 C76 112.9(6) . . ?
C2A C1A C6A 119.2(6) . . ?
C2A C1A C32A 124.4(6) . . ?
C6A C1A C32A 115.3(6) . . ?
C1A C2A C3A 120.1(6) . . ?
C2A C3A C7A 120.2(6) . . ?
C4A C3A C2A 120.5(6) . . ?
C4A C3A C7A 117.6(6) . . ?
C3A C4A C5A 119.5(6) . . ?
C3A C4A C10A 116.1(6) . . ?
C5A C4A C10A 123.2(6) . . ?
C6A C5A C4A 121.1(6) . . ?
C1A C6A C31A 116.2(6) . . ?
C5A C6A C1A 119.0(6) . . ?
C5A C6A C31A 123.7(7) . . ?
C3A C7A C8A 101.0(5) . . ?
C3A C7A C33A 119.0(5) . . ?
C33A C7A C8A 114.0(5) . . ?
C9A C8A C7A 115.6(6) . . ?
C11A C8A C7A 122.7(6) . . ?
C11A C8A C9A 120.4(6) . . ?
C8A C9A C10A 116.7(6) . . ?
C14A C9A C8A 118.1(6) . . ?
C14A C9A C10A 123.8(6) . . ?
C4A C10A C9A 101.7(5) . . ?
C42A C10A C4A 116.0(5) . . ?
C42A C10A C9A 116.9(6) . . ?
C12A C11A C8A 122.2(6) . . ?
C11A C12A C13A 118.1(5) . . ?
C11A C12A C15A 126.5(6) . . ?
C13A C12A C15A 114.3(5) . . ?
C12A C13A C18A 114.7(5) . . ?
C14A C13A C12A 118.8(6) . . ?
C14A C13A C18A 125.7(6) . . ?
C9A C14A C13A 122.1(6) . . ?
C16A C15A C12A 102.9(5) . . ?
C44A C15A C12A 116.3(5) . . ?
C44A C15A C16A 115.9(5) . . ?
C17A C16A C15A 115.3(5) . . ?
C19A C16A C15A 125.0(6) . . ?
C19A C16A C17A 118.9(6) . . ?
C16A C17A C18A 114.1(5) . . ?
C22A C17A C16A 120.2(6) . . ?
C22A C17A C18A 123.9(5) . . ?
C13A C18A C17A 102.4(5) . . ?
C13A C18A C53A 115.5(5) . . ?
C53A C18A C17A 115.1(5) . . ?
C16A C19A C20A 120.5(6) . . ?
C19A C20A C23A 124.3(6) . . ?
C21A C20A C19A 119.1(6) . . ?
C21A C20A C23A 115.3(6) . . ?
C20A C21A C26A 114.6(6) . . ?
C22A C21A C20A 120.3(6) . . ?
C22A C21A C26A 123.6(6) . . ?
C17A C22A C21A 120.2(6) . . ?
C24A C23A C20A 103.2(5) . . ?
C55A C23A C20A 117.5(6) . . ?
C55A C23A C24A 118.2(7) . . ?
C25A C24A C23A 114.9(7) . . ?
C25A C24A C27A 119.7(7) . . ?
C27A C24A C23A 124.6(6) . . ?
C24A C25A C26A 115.8(6) . . ?
C24A C25A C30A 120.1(7) . . ?
C30A C25A C26A 122.8(7) . . ?
C21A C26A C25A 102.8(5) . . ?
C64A C26A C21A 117.1(6) . . ?
C64A C26A C25A 115.9(6) . . ?
C24A C27A C28A 119.9(6) . . ?
C27A C28A C32A 124.0(6) . . ?
C29A C28A C27A 118.8(7) . . ?
C29A C28A C32A 116.6(6) . . ?
C28A C29A C31A 115.6(7) . . ?
C30A C29A C28A 120.0(7) . . ?
C30A C29A C31A 122.8(7) . . ?
C29A C30A C25A 120.6(7) . . ?
C6A C31A C29A 102.7(6) . . ?
C75A C31A C6A 117.3(7) . . ?
C75A C31A C29A 116.2(7) . . ?
C28A C32A C1A 102.4(6) . . ?
C66A C32A C1A 115.5(6) . . ?
C66A C32A C28A 118.8(6) . . ?
C34A C33A C7A 117.6(6) . . ?
C34A C33A C38A 118.1(6) . . ?
C38A C33A C7A 124.2(6) . . ?
C35A C34A C33A 122.7(7) . . ?
C34A C35A C36A 119.3(7) . . ?
C37A C36A C35A 118.1(7) . . ?
C36A C37A C38A 124.8(7) . . ?
C33A C38A C39A 122.9(6) . . ?
C37A C38A C33A 116.8(6) . . ?
C37A C38A C39A 120.2(6) . . ?
C38A C39A C40A 110.0(6) . . ?
C41A C39A C38A 114.1(6) . . ?
C41A C39A C40A 107.0(6) . . ?
C43A C42A C10A 113.8(6) . . ?
C45A C44A C15A 118.2(5) . . ?
C49A C44A C15A 122.3(6) . . ?
C49A C44A C45A 119.5(6) . . ?
C44A C45A C46A 120.2(6) . . ?
C47A C46A C45A 118.8(6) . . ?
C48A C47A C46A 119.9(7) . . ?
C47A C48A C49A 123.7(7) . . ?
C44A C49A C50A 120.5(6) . . ?
C48A C49A C44A 117.9(6) . . ?
C48A C49A C50A 121.5(6) . . ?
C49A C50A C51A 108.8(7) . . ?
C49A C50A C51B 102.8(9) . . ?
C52A C50A C49A 114.7(9) . . ?
C52A C50A C51A 107.2(11) . . ?
C52B C50A C49A 113.9(14) . . ?
C52B C50A C51B 103.9(17) . . ?
C54A C53A C18A 113.4(6) . . ?
C56A C55A C23A 119.7(6) . . ?
C56A C55A C60A 119.7(8) . . ?
C60A C55A C23A 120.5(8) . . ?
C55A C56A C57A 124.6(7) . . ?
C56A C57A C58A 113.4(9) . . ?
C59A C58A C57A 123.7(9) . . ?
C58A C59A C60A 121.2(8) . . ?
C55A C60A C59A 117.1(8) . . ?
C55A C60A C61A 123.1(8) . . ?
C59A C60A C61A 119.8(7) . . ?
C60A C61A C63A 114.2(8) . . ?
C62A C61A C60A 112.4(9) . . ?
C62A C61A C63A 108.7(8) . . ?
C26A C64A C65A 112.1(6) . . ?
C67A C66A C32A 119.9(8) . . ?
C67A C66A C71A 117.1(8) . . ?
C71A C66A C32A 122.9(8) . . ?
C68A C67A C66A 122.7(9) . . ?
C69A C68A C67A 119.9(10) . . ?
C68A C69A C70A 120.7(9) . . ?
C71A C70A C69A 120.4(10) . . ?
C66A C71A C72A 121.3(9) . . ?
C70A C71A C66A 118.9(10) . . ?
C70A C71A C72A 119.7(9) . . ?
C73A C72A C71A 116.7(12) . . ?
C74A C72A C71A 110.4(12) . . ?
C74A C72A C73A 106.1(13) . . ?
C31A C75A C76A 111.9(7) . . ?
N1 C78 C77 170(2) . . ?
N2 C80 C79 157(2) . . ?

loop_
_geom_bond_atom_site_label_1
_geom_bond_atom_site_label_2
_geom_bond_distance
_geom_bond_site_symmetry_2
_geom_bond_publ_flag
C1 C2 1.405(9) . ?
C1 C6 1.373(9) . ?
C1 C32 1.556(8) . ?
C2 C3 1.406(9) . ?
C3 C4 1.390(9) . ?
C3 C7 1.517(9) . ?
C4 C5 1.402(9) . ?
C4 C10 1.521(9) . ?
C5 C6 1.401(9) . ?
C6 C31 1.548(9) . ?
C7 C8 1.501(9) . ?
C7 C33 1.538(9) . ?
C8 C9 1.415(9) . ?
C8 C11 1.408(9) . ?
C9 C10 1.534(8) . ?
C9 C14 1.381(9) . ?
C10 C42 1.533(9) . ?
C11 C12 1.373(9) . ?
C12 C13 1.384(9) . ?
C12 C15 1.556(9) . ?
C13 C14 1.407(9) . ?
C13 C18 1.527(9) . ?
C15 C16 1.532(9) . ?
C15 C44 1.518(10) . ?
C16 C17 1.400(10) . ?
C16 C19 1.401(10) . ?
C17 C18 1.524(9) . ?
C17 C22 1.402(9) . ?
C18 C53 1.533(10) . ?
C19 C20 1.400(10) . ?
C20 C21 1.417(9) . ?
C20 C23 1.562(9) . ?
C21 C22 1.401(10) . ?
C21 C26 1.505(9) . ?
C23 C24 1.543(9) . ?
C23 C55 1.510(10) . ?
C24 C25 1.400(9) . ?
C24 C27 1.396(9) . ?
C25 C26 1.518(9) . ?
C25 C30 1.400(9) . ?
C26 C64 1.546(9) . ?
C27 C28 1.398(9) . ?
C28 C29 1.395(9) . ?
C28 C32 1.538(9) . ?
C29 C30 1.381(9) . ?
C29 C31 1.541(9) . ?
C31 C75 1.520(9) . ?
C32 C66 1.508(9) . ?
C33 C34 1.395(9) . ?
C33 C38 1.434(9) . ?
C34 C35 1.407(10) . ?
C35 C36 1.382(10) . ?
C36 C37 1.392(10) . ?
C37 C38 1.386(9) . ?
C38 C39 1.526(9) . ?
C39 C40 1.515(10) . ?
C39 C41 1.547(10) . ?
C42 C43 1.548(10) . ?
C44 C45 1.374(11) . ?
C44 C49 1.443(11) . ?
C45 C46 1.366(11) . ?
C46 C47 1.400(14) . ?
C47 C48 1.390(16) . ?
C48 C49 1.419(13) . ?
C49 C50 1.457(13) . ?
C50 C51 1.547(14) . ?
C50 C52 1.530(17) . ?
C53 C54 1.498(11) . ?
C55 C56 1.391(10) . ?
C55 C60 1.416(10) . ?
C56 C57 1.384(10) . ?
C57 C58 1.379(13) . ?
C58 C59 1.367(14) . ?
C59 C60 1.381(13) . ?
C60 C61 1.543(13) . ?
C61 C62 1.534(14) . ?
C61 C63 1.523(18) . ?
C64 C65 1.492(10) . ?
C66 C67 1.423(9) . ?
C66 C71 1.412(9) . ?
C67 C68 1.380(10) . ?
C68 C69 1.382(11) . ?
C69 C70 1.409(11) . ?
C70 C71 1.403(10) . ?
C71 C72 1.519(10) . ?
C72 C73 1.626(13) . ?
C72 C74 1.444(11) . ?
C75 C76 1.532(10) . ?
C1A C2A 1.400(10) . ?
C1A C6A 1.425(10) . ?
C1A C32A 1.548(9) . ?
C2A C3A 1.401(9) . ?
C3A C4A 1.384(9) . ?
C3A C7A 1.539(9) . ?
C4A C5A 1.398(10) . ?
C4A C10A 1.530(9) . ?
C5A C6A 1.393(10) . ?
C6A C31A 1.506(10) . ?
C7A C8A 1.549(9) . ?
C7A C33A 1.540(9) . ?
C8A C9A 1.411(9) . ?
C8A C11A 1.385(9) . ?
C9A C10A 1.537(9) . ?
C9A C14A 1.372(9) . ?
C10A C42A 1.520(9) . ?
C11A C12A 1.363(9) . ?
C12A C13A 1.442(9) . ?
C12A C15A 1.541(8) . ?
C13A C14A 1.400(9) . ?
C13A C18A 1.511(9) . ?
C15A C16A 1.539(9) . ?
C15A C44A 1.534(8) . ?
C16A C17A 1.425(9) . ?
C16A C19A 1.390(9) . ?
C17A C18A 1.531(9) . ?
C17A C22A 1.381(9) . ?
C18A C53A 1.531(9) . ?
C19A C20A 1.407(9) . ?
C20A C21A 1.404(9) . ?
C20A C23A 1.531(10) . ?
C21A C22A 1.397(9) . ?
C21A C26A 1.543(9) . ?
C23A C24A 1.516(10) . ?
C23A C55A 1.511(10) . ?
C24A C25A 1.387(10) . ?
C24A C27A 1.406(10) . ?
C25A C26A 1.549(10) . ?
C25A C30A 1.394(10) . ?
C26A C64A 1.520(10) . ?
C27A C28A 1.412(10) . ?
C28A C29A 1.405(10) . ?
C28A C32A 1.527(10) . ?
C29A C30A 1.390(11) . ?
C29A C31A 1.531(10) . ?
C31A C75A 1.497(10) . ?
C32A C66A 1.492(11) . ?
C33A C34A 1.406(10) . ?
C33A C38A 1.416(9) . ?
C34A C35A 1.367(11) . ?
C35A C36A 1.387(10) . ?
C36A C37A 1.370(11) . ?
C37A C38A 1.382(10) . ?
C38A C39A 1.535(10) . ?
C39A C40A 1.582(10) . ?
C39A C41A 1.518(9) . ?
C42A C43A 1.506(10) . ?
C44A C45A 1.402(9) . ?
C44A C49A 1.393(9) . ?
C45A C46A 1.405(9) . ?
C46A C47A 1.377(10) . ?
C47A C48A 1.349(11) . ?
C48A C49A 1.372(10) . ?
C49A C50A 1.544(10) . ?
C50A C51A 1.556(11) . ?
C50A C52A 1.520(11) . ?
C50A C51B 1.585(12) . ?
C50A C52B 1.529(14) . ?
C53A C54A 1.522(10) . ?
C55A C56A 1.388(12) . ?
C55A C60A 1.395(10) . ?
C56A C57A 1.414(11) . ?
C57A C58A 1.415(12) . ?
C58A C59A 1.358(13) . ?
C59A C60A 1.430(12) . ?
C60A C61A 1.510(12) . ?
C61A C62A 1.512(13) . ?
C61A C63A 1.542(13) . ?
C64A C65A 1.566(11) . ?
C66A C67A 1.402(13) . ?
C66A C71A 1.410(12) . ?
C67A C68A 1.383(12) . ?
C68A C69A 1.318(15) . ?
C69A C70A 1.411(17) . ?
C70A C71A 1.400(14) . ?
C71A C72A 1.585(16) . ?
C72A C73A 1.58(2) . ?
C72A C74A 1.513(19) . ?
C75A C76A 1.580(12) . ?
C77 C78 1.43(2) . ?
C78 N1 1.065(16) . ?
C79 C80 1.49(3) . ?
C80 N2 1.15(2) . ?
